data_2233221
loop_
_publ_author_name
'Rakesh, Prakul'
'Singh, Harkesh B.'
'Butcher, Ray J.'

_publ_section_title
;
 Dibromidochlorido{2-[(dimethylamino)methyl]phenyl-\k^2^<i>N</i>,<i>C</i>^1^}tellurium(IV)
;
_journal_coeditor_code JJ2114
_journal_issue 1
_journal_name_full 'Acta Crystallographica Section E'
_journal_page_first o215
_journal_page_last o216
_journal_paper_doi 10.1107/S1600536811054560
_journal_volume 68
_journal_year 2012
_chemical_formula_iupac 'C9 H12 Br2 Cl N Te'
_chemical_formula_moiety 'C9 H12 Br2 Cl N Te'
_chemical_formula_sum 'C9 H12 Br2 Cl N Te'
_chemical_formula_weight 457.07
_chemical_name_systematic
;
Dibromidochlorido{2-[(dimethylamino)methyl]phenyl-
\k^2^<i>N</i>,<i>C</i>^1^}tellurium(IV)
;
_space_group_IT_number 14
_symmetry_cell_setting monoclinic
_symmetry_space_group_name_Hall '-P 2ybc'
_symmetry_space_group_name_H-M 'P 1 21/c 1'
_atom_sites_solution_hydrogens geom
_atom_sites_solution_primary direct
_atom_sites_solution_secondary difmap
_audit_creation_method SHELXL-97
_cell_angle_alpha 90.00
_cell_angle_beta 98.200(4)
_cell_angle_gamma 90.00
_cell_formula_units_Z 4
_cell_length_a 7.2854(3)
_cell_length_b 12.4785(5)
_cell_length_c 14.4098(6)
_cell_measurement_reflns_used 3585
_cell_measurement_temperature 123(2)
_cell_measurement_theta_max 32.5298
_cell_measurement_theta_min 5.0954
_cell_volume 1296.61(9)
_computing_cell_refinement
;
CrysAlis PRO (Oxford Diffraction, 2007)
;
_computing_data_collection
;
CrysAlis PRO (Oxford Diffraction, 2007)
;
_computing_data_reduction
;
CrysAlis PRO (Oxford Diffraction, 2007)
;
_computing_molecular_graphics 'SHELXTL (Sheldrick, 2008)'
_computing_publication_material 'SHELXTL (Sheldrick, 2008)'
_computing_structure_refinement 'SHELXL97 (Sheldrick, 2008)'
_computing_structure_solution 'SHELXS97 (Sheldrick, 2008)'
_diffrn_ambient_temperature 123(2)
_diffrn_detector_area_resol_mean 10.5081
_diffrn_measured_fraction_theta_full 0.988
_diffrn_measured_fraction_theta_max 0.899
_diffrn_measurement_device_type 'Oxford Diffraction Xcalibur Ruby Gemini'
_diffrn_measurement_method '\w scans'
_diffrn_radiation_monochromator graphite
_diffrn_radiation_source 'Enhance (Mo) X-ray Source'
_diffrn_radiation_type MoK\a
_diffrn_radiation_wavelength 0.71073
_diffrn_reflns_av_R_equivalents 0.0436
_diffrn_reflns_av_sigmaI/netI 0.0776
_diffrn_reflns_limit_h_max 11
_diffrn_reflns_limit_h_min -9
_diffrn_reflns_limit_k_max 13
_diffrn_reflns_limit_k_min -18
_diffrn_reflns_limit_l_max 20
_diffrn_reflns_limit_l_min -16
_diffrn_reflns_number 8229
_diffrn_reflns_theta_full 25.50
_diffrn_reflns_theta_max 32.60
_diffrn_reflns_theta_min 5.39
_exptl_absorpt_coefficient_mu 8.628
_exptl_absorpt_correction_T_max 0.409
_exptl_absorpt_correction_T_min 0.042
_exptl_absorpt_correction_type analytical
_exptl_absorpt_process_details
;
[CrysAlis PRO (Oxford Diffraction, 2007), based on expressions derived
by
Clark & Reid (1995)]
;
_exptl_crystal_colour yellow
_exptl_crystal_density_diffrn 2.341
_exptl_crystal_density_method 'not measured'
_exptl_crystal_description plate
_exptl_crystal_F_000 848
_exptl_crystal_size_max 0.6294
_exptl_crystal_size_mid 0.5001
_exptl_crystal_size_min 0.1030
_refine_diff_density_max 0.912
_refine_diff_density_min -0.916
_refine_ls_extinction_method none
_refine_ls_goodness_of_fit_ref 0.956
_refine_ls_hydrogen_treatment constr
_refine_ls_matrix_type full
_refine_ls_number_parameters 141
_refine_ls_number_reflns 4241
_refine_ls_number_restraints 1
_refine_ls_restrained_S_all 0.956
_refine_ls_R_factor_all 0.0741
_refine_ls_R_factor_gt 0.0380
_refine_ls_shift/su_max 0.001
_refine_ls_shift/su_mean 0.000
_refine_ls_structure_factor_coef Fsqd
_refine_ls_weighting_details 'calc w=1/[\s^2^(Fo^2^)+(0.0084P)^2^] where P=(Fo^2^+2Fc^2^)/3'
_refine_ls_weighting_scheme calc
_refine_ls_wR_factor_gt 0.0491
_refine_ls_wR_factor_ref 0.0559
_reflns_number_gt 2981
_reflns_number_total 4241
_reflns_threshold_expression I>2sigma(I)
_cod_data_source_file jj2114.cif
_cod_data_source_block I
_cod_original_sg_symbol_H-M 'P 21/c'
_cod_database_code 2233221
_cod_database_fobs_code 2233221

loop_
_symmetry_equiv_pos_as_xyz
'x, y, z'
'-x, y+1/2, -z+1/2'
'-x, -y, -z'
'x, -y-1/2, z-1/2'

loop_
_atom_site_type_symbol
_atom_site_label
_atom_site_fract_x
_atom_site_fract_y
_atom_site_fract_z
_atom_site_U_iso_or_equiv
_atom_site_adp_type
_atom_site_calc_flag
_atom_site_refinement_flags
_atom_site_occupancy
_atom_site_symmetry_multiplicity
_atom_site_disorder_assembly
_atom_site_disorder_group
Te Te 0.51999(3) 0.349798(17) 0.583822(16) 0.01724(6) Uani d . 1 1 . .
Br Br1 0.2864(3) 0.39052(12) 0.42535(11) 0.0262(2) Uani d P 0.6585(4) 1 A 1
Br Br2 0.7403(2) 0.28626(15) 0.73580(13) 0.0228(2) Uani d P 0.6374(13) 1 A 1
Br Br3 0.7448(2) 0.26391(13) 0.47988(10) 0.0291(2) Uani d P 0.7041(13) 1 A 1
Cl Cl1 0.2892(15) 0.4029(7) 0.4363(6) 0.0262(2) Uani d P 0.3415(4) 1 A 2
Cl Cl2 0.7179(11) 0.2938(7) 0.7271(6) 0.0228(2) Uani d P 0.3626(13) 1 A 2
Cl Cl3 0.7337(15) 0.2589(9) 0.4931(7) 0.0291(2) Uani d P 0.2959(13) 1 A 2
N N1 0.3019(4) 0.4005(2) 0.6881(2) 0.0190(6) Uani d . 1 1 A .
C C1 0.3619(4) 0.2094(2) 0.5943(2) 0.0153(7) Uani d . 1 1 A .
C C2 0.3578(5) 0.1257(3) 0.5303(3) 0.0212(8) Uani d . 1 1 . .
H H2A 0.4292 0.1294 0.4801 0.025 Uiso calc R 1 1 A .
C C3 0.2486(5) 0.0371(3) 0.5405(3) 0.0266(9) Uani d . 1 1 A .
H H3A 0.2463 -0.0212 0.4980 0.032 Uiso calc R 1 1 . .
C C4 0.1421(5) 0.0337(3) 0.6134(3) 0.0253(9) Uani d . 1 1 . .
H H4A 0.0673 -0.0273 0.6203 0.030 Uiso calc R 1 1 A .
C C5 0.1438(5) 0.1179(3) 0.6758(3) 0.0238(8) Uani d . 1 1 A .
H H5A 0.0695 0.1148 0.7249 0.029 Uiso calc R 1 1 . .
C C6 0.2551(4) 0.2077(3) 0.6667(2) 0.0180(7) Uani d . 1 1 . .
C C7 0.2670(5) 0.2987(3) 0.7364(3) 0.0210(8) Uani d . 1 1 A .
H H7A 0.1495 0.3041 0.7632 0.025 Uiso calc R 1 1 . .
H H7B 0.3689 0.2852 0.7883 0.025 Uiso calc R 1 1 . .
C C8 0.3833(5) 0.4816(3) 0.7561(3) 0.0258(8) Uani d . 1 1 . .
H H8A 0.2979 0.4958 0.8014 0.039 Uiso calc R 1 1 A .
H H8B 0.4049 0.5479 0.7229 0.039 Uiso calc R 1 1 . .
H H8C 0.5014 0.4549 0.7892 0.039 Uiso calc R 1 1 . .
C C9 0.1283(5) 0.4418(3) 0.6349(3) 0.0268(9) Uani d . 1 1 . .
H H9A 0.0422 0.4613 0.6785 0.040 Uiso calc R 1 1 A .
H H9B 0.0719 0.3864 0.5918 0.040 Uiso calc R 1 1 . .
H H9C 0.1554 0.5052 0.5991 0.040 Uiso calc R 1 1 . .

loop_
_atom_site_aniso_label
_atom_site_aniso_U_11
_atom_site_aniso_U_22
_atom_site_aniso_U_33
_atom_site_aniso_U_12
_atom_site_aniso_U_13
_atom_site_aniso_U_23
Te 0.02085(12) 0.01446(11) 0.01669(11) -0.00383(10) 0.00360(9) -0.00064(9)
Br1 0.0431(3) 0.0156(5) 0.0177(5) -0.0027(3) -0.0030(3) -0.0001(3)
Br2 0.0143(5) 0.0283(4) 0.0240(5) 0.0002(3) -0.0033(3) 0.0020(3)
Br3 0.0366(4) 0.0252(3) 0.0299(6) -0.0057(3) 0.0193(3) -0.0062(3)
Cl1 0.0431(3) 0.0156(5) 0.0177(5) -0.0027(3) -0.0030(3) -0.0001(3)
Cl2 0.0143(5) 0.0283(4) 0.0240(5) 0.0002(3) -0.0033(3) 0.0020(3)
Cl3 0.0366(4) 0.0252(3) 0.0299(6) -0.0057(3) 0.0193(3) -0.0062(3)
N1 0.0209(16) 0.0156(14) 0.0207(16) -0.0032(12) 0.0037(13) 0.0001(11)
C1 0.0146(17) 0.0139(16) 0.0159(17) -0.0063(14) -0.0032(14) 0.0001(12)
C2 0.0176(18) 0.0156(18) 0.028(2) 0.0011(14) -0.0056(15) -0.0009(14)
C3 0.027(2) 0.0149(18) 0.034(2) 0.0026(16) -0.0091(17) 0.0010(15)
C4 0.0190(19) 0.0184(18) 0.035(2) -0.0076(16) -0.0087(17) 0.0080(15)
C5 0.0184(19) 0.025(2) 0.026(2) -0.0041(16) -0.0018(16) 0.0085(15)
C6 0.0157(18) 0.0150(17) 0.0209(19) -0.0015(14) -0.0055(14) 0.0028(13)
C7 0.0185(19) 0.0224(19) 0.023(2) 0.0002(15) 0.0047(15) 0.0055(14)
C8 0.025(2) 0.026(2) 0.027(2) -0.0069(16) 0.0057(17) -0.0086(15)
C9 0.021(2) 0.025(2) 0.034(2) 0.0042(16) 0.0018(17) 0.0005(16)

loop_
_atom_type_symbol
_atom_type_description
_atom_type_scat_dispersion_real
_atom_type_scat_dispersion_imag
_atom_type_scat_source
C C 0.0033 0.0016 'International Tables Vol C Tables 4.2.6.8 and 6.1.1.4'
H H 0.0000 0.0000 'International Tables Vol C Tables 4.2.6.8 and 6.1.1.4'
N N 0.0061 0.0033 'International Tables Vol C Tables 4.2.6.8 and 6.1.1.4'
Br Br -0.2901 2.4595 'International Tables Vol C Tables 4.2.6.8 and 6.1.1.4'
Te Te -0.5308 1.6751 'International Tables Vol C Tables 4.2.6.8 and 6.1.1.4'
Cl Cl 0.1484 0.1585 'International Tables Vol C Tables 4.2.6.8 and 6.1.1.4'

loop_
_geom_angle_atom_site_label_1
_geom_angle_atom_site_label_2
_geom_angle_atom_site_label_3
_geom_angle_site_symmetry_3
_geom_angle
C1 Te N1 . 76.09(11)
C1 Te Cl2 . 88.0(2)
N1 Te Cl2 . 84.9(2)
C1 Te Cl3 . 92.8(3)
N1 Te Cl3 . 167.3(2)
Cl2 Te Cl3 . 88.6(3)
C1 Te Cl1 . 88.5(2)
N1 Te Cl1 . 92.0(2)
Cl2 Te Cl1 . 175.8(3)
Cl3 Te Cl1 . 93.9(3)
C1 Te Br3 . 95.40(9)
N1 Te Br3 . 170.80(7)
Cl2 Te Br3 . 91.4(2)
Cl1 Te Br3 . 91.2(2)
C1 Te Br2 . 87.99(10)
N1 Te Br2 . 86.50(8)
Cl3 Te Br2 . 86.9(3)
Cl1 Te Br2 . 176.5(2)
Br3 Te Br2 . 89.75(6)
C1 Te Br1 . 86.11(9)
N1 Te Br1 . 94.91(8)
Cl2 Te Br1 . 173.9(2)
Cl3 Te Br1 . 90.4(3)
Br3 Te Br1 . 87.89(5)
Br2 Te Br1 . 173.41(5)
C1 Te Cl1 3_666 171.06(19)
N1 Te Cl1 3_666 97.34(17)
Cl2 Te Cl1 3_666 97.6(3)
Cl3 Te Cl1 3_666 94.3(3)
Cl1 Te Cl1 3_666 85.6(3)
Br3 Te Cl1 3_666 91.49(17)
Br2 Te Cl1 3_666 97.76(16)
Br1 Te Cl1 3_666 88.46(16)
C1 Te Br1 3_666 169.81(9)
N1 Te Br1 3_666 94.83(7)
Cl2 Te Br1 3_666 95.9(2)
Cl3 Te Br1 3_666 96.7(2)
Cl1 Te Br1 3_666 87.2(2)
Br3 Te Br1 3_666 93.93(5)
Br2 Te Br1 3_666 96.16(5)
Br1 Te Br1 3_666 90.15(4)
C8 N1 C9 . 109.9(3)
C8 N1 C7 . 110.7(3)
C9 N1 C7 . 110.5(3)
C8 N1 Te . 110.8(2)
C9 N1 Te . 111.0(2)
C7 N1 Te . 103.81(18)
C6 C1 C2 . 121.7(3)
C6 C1 Te . 115.9(2)
C2 C1 Te . 122.3(2)
C3 C2 C1 . 119.2(3)
C3 C2 H2A . 120.4
C1 C2 H2A . 120.4
C2 C3 C4 . 119.7(3)
C2 C3 H3A . 120.2
C4 C3 H3A . 120.2
C5 C4 C3 . 120.9(3)
C5 C4 H4A . 119.5
C3 C4 H4A . 119.5
C4 C5 C6 . 119.9(3)
C4 C5 H5A . 120.0
C6 C5 H5A . 120.0
C1 C6 C5 . 118.5(3)
C1 C6 C7 . 120.2(3)
C5 C6 C7 . 121.2(3)
N1 C7 C6 . 109.1(3)
N1 C7 H7A . 109.9
C6 C7 H7A . 109.9
N1 C7 H7B . 109.9
C6 C7 H7B . 109.9
H7A C7 H7B . 108.3
N1 C8 H8A . 109.5
N1 C8 H8B . 109.5
H8A C8 H8B . 109.5
N1 C8 H8C . 109.5
H8A C8 H8C . 109.5
H8B C8 H8C . 109.5
N1 C9 H9A . 109.5
N1 C9 H9B . 109.5
H9A C9 H9B . 109.5
N1 C9 H9C . 109.5
H9A C9 H9C . 109.5
H9B C9 H9C . 109.5

loop_
_geom_bond_atom_site_label_1
_geom_bond_atom_site_label_2
_geom_bond_site_symmetry_2
_geom_bond_distance
Te C1 . 2.114(3)
Te N1 . 2.421(3)
Te Cl2 . 2.446(8)
Te Cl3 . 2.450(11)
Te Cl1 . 2.601(9)
Te Br3 . 2.6027(15)
Te Br2 . 2.6454(15)
Te Br1 . 2.6945(17)
Te Cl1 3_666 3.414(9)
Te Br1 3_666 3.5441(17)
N1 C8 . 1.473(4)
N1 C9 . 1.476(4)
N1 C7 . 1.488(4)
C1 C6 . 1.387(4)
C1 C2 . 1.391(4)
C2 C3 . 1.382(5)
C2 H2A . 0.9500
C3 C4 . 1.393(5)
C3 H3A . 0.9500
C4 C5 . 1.381(5)
C4 H4A . 0.9500
C5 C6 . 1.400(4)
C5 H5A . 0.9500
C6 C7 . 1.511(5)
C7 H7A . 0.9900
C7 H7B . 0.9900
C8 H8A . 0.9800
C8 H8B . 0.9800
C8 H8C . 0.9800
C9 H9A . 0.9800
C9 H9B . 0.9800
C9 H9C . 0.9800

loop_
_geom_hbond_atom_site_label_D
_geom_hbond_atom_site_label_H
_geom_hbond_atom_site_label_A
_geom_hbond_site_symmetry_A
_geom_hbond_distance_DH
_geom_hbond_distance_HA
_geom_hbond_distance_DA
_geom_hbond_angle_DHA
C7 H7A Br2 1_455 0.99 2.96 3.839(4) 148.6

loop_
_geom_torsion_atom_site_label_1
_geom_torsion_atom_site_label_2
_geom_torsion_atom_site_label_3
_geom_torsion_atom_site_label_4
_geom_torsion_site_symmetry_1
_geom_torsion
C1 Te N1 C8 . 149.1(2)
Cl2 Te N1 C8 . 59.9(3)
Cl3 Te N1 C8 . 119.3(12)
Cl1 Te N1 C8 . -123.0(3)
Br2 Te N1 C8 . 60.3(2)
Br1 Te N1 C8 . -126.2(2)
Cl1 Te N1 C8 3_666 -37.1(3)
Br1 Te N1 C8 3_666 -35.6(2)
C1 Te N1 C9 . -88.6(2)
Cl2 Te N1 C9 . -177.7(3)
Cl3 Te N1 C9 . -118.4(12)
Cl1 Te N1 C9 . -0.6(3)
Br2 Te N1 C9 . -177.4(2)
Br1 Te N1 C9 . -3.8(2)
Cl1 Te N1 C9 3_666 85.2(3)
Br1 Te N1 C9 3_666 86.7(2)
C1 Te N1 C7 . 30.2(2)
Cl2 Te N1 C7 . -59.0(3)
Cl3 Te N1 C7 . 0.4(13)
Cl1 Te N1 C7 . 118.2(3)
Br2 Te N1 C7 . -58.60(19)
Br1 Te N1 C7 . 114.94(19)
Cl1 Te N1 C7 3_666 -156.0(2)
Br1 Te N1 C7 3_666 -154.50(19)
N1 Te C1 C6 . -14.5(2)
Cl2 Te C1 C6 . 70.7(3)
Cl3 Te C1 C6 . 159.2(4)
Cl1 Te C1 C6 . -107.0(3)
Br3 Te C1 C6 . 161.9(2)
Br2 Te C1 C6 . 72.3(2)
Br1 Te C1 C6 . -110.6(2)
Br1 Te C1 C6 3_666 -41.9(7)
N1 Te C1 C2 . 162.6(3)
Cl2 Te C1 C2 . -112.2(4)
Cl3 Te C1 C2 . -23.7(4)
Cl1 Te C1 C2 . 70.1(3)
Br3 Te C1 C2 . -21.0(3)
Br2 Te C1 C2 . -110.5(3)
Br1 Te C1 C2 . 66.5(3)
Br1 Te C1 C2 3_666 135.2(4)
C6 C1 C2 C3 . -1.9(5)
Te C1 C2 C3 . -178.8(2)
C1 C2 C3 C4 . 1.2(5)
C2 C3 C4 C5 . 0.0(5)
C3 C4 C5 C6 . -0.6(5)
C2 C1 C6 C5 . 1.3(5)
Te C1 C6 C5 . 178.4(2)
C2 C1 C6 C7 . 178.4(3)
Te C1 C6 C7 . -4.5(4)
C4 C5 C6 C1 . 0.0(5)
C4 C5 C6 C7 . -177.1(3)
C8 N1 C7 C6 . -158.5(3)
C9 N1 C7 C6 . 79.5(3)
Te N1 C7 C6 . -39.6(3)
C1 C6 C7 N1 . 33.4(4)
C5 C6 C7 N1 . -149.6(3)
